data_4308741
loop_
_publ_author_name
'Wlodzimierz Galezowski'

_publ_section_title
;
Methyl Transfer Reactivity of Five-Coordinate CH3CoIIIPc
;
_journal_name_full 'Inorganic Chemistry'
_journal_page_first 1530
_journal_page_last 1546
_journal_paper_doi 10.1021/ic048698v
_journal_volume 44
_journal_year 2005
_chemical_formula_moiety 'C34 H21 Co N8'
_chemical_formula_sum 'C34 H21 Co N8'
_chemical_formula_weight 600.52
_chemical_name_systematic
; 
(Phthalocyaninato)-ethyl-cobalt(iii) 
;
_space_group_IT_number 2
_symmetry_cell_setting triclinic
_symmetry_space_group_name_Hall '-P 1'
_symmetry_space_group_name_H-M 'P -1'
_atom_sites_solution_hydrogens geom
_atom_sites_solution_primary direct
_atom_sites_solution_secondary difmap
_audit_creation_method SHELXL-97
_cell_angle_alpha 78.466(8)
_cell_angle_beta 72.393(10)
_cell_angle_gamma 68.277(10)
_cell_formula_units_Z 2
_cell_length_a 10.4247(12)
_cell_length_b 11.1526(10)
_cell_length_c 12.8046(13)
_cell_measurement_reflns_used 4587
_cell_measurement_temperature 293(2)
_cell_measurement_theta_max 25
_cell_measurement_theta_min 3
_cell_volume 1311.7(3)
_computing_cell_refinement 'CrysAlisCCD v.169 (Oxford Diffraction, 2002a)'
_computing_data_collection 'CrysAlisCCD v.169 (Oxford Diffraction, 2002a)'
_computing_data_reduction 'CrysAlisRed v.169 (Oxford Diffraction, 2002b)'
_computing_structure_refinement 'SHELXL-97 (Sheldrick, 1997)'
_computing_structure_solution 'SHELXS-97 (Sheldrick, 1990)'
_diffrn_ambient_temperature 293(2)
_diffrn_measured_fraction_theta_full 0.993
_diffrn_measured_fraction_theta_max 0.993
_diffrn_measurement_device_type 'KUMA KM4CCD four-circle diffractometer'
_diffrn_measurement_method '\w scan'
_diffrn_radiation_monochromator graphite
_diffrn_radiation_source 'fine-focus sealed tube'
_diffrn_radiation_type MoK\a
_diffrn_radiation_wavelength 0.71073
_diffrn_reflns_av_R_equivalents 0.0590
_diffrn_reflns_av_sigmaI/netI 0.0604
_diffrn_reflns_limit_h_max 12
_diffrn_reflns_limit_h_min -11
_diffrn_reflns_limit_k_max 13
_diffrn_reflns_limit_k_min -12
_diffrn_reflns_limit_l_max 15
_diffrn_reflns_limit_l_min -14
_diffrn_reflns_number 12697
_diffrn_reflns_theta_full 25.00
_diffrn_reflns_theta_max 25.00
_diffrn_reflns_theta_min 3.33
_exptl_absorpt_coefficient_mu 0.697
_exptl_absorpt_correction_T_max 0.873
_exptl_absorpt_correction_T_min 0.843
_exptl_absorpt_correction_type multi-scan
_exptl_absorpt_process_details 'SORTAV (Blessing, 1989)'
_exptl_crystal_colour blue
_exptl_crystal_density_diffrn 1.520
_exptl_crystal_density_method 'not measured'
_exptl_crystal_description block
_exptl_crystal_F_000 616
_exptl_crystal_size_max 0.4
_exptl_crystal_size_mid 0.2
_exptl_crystal_size_min 0.2
_refine_diff_density_max 0.545
_refine_diff_density_min -0.349
_refine_diff_density_rms 0.061
_refine_ls_extinction_method none
_refine_ls_goodness_of_fit_ref 1.010
_refine_ls_hydrogen_treatment mixed
_refine_ls_matrix_type full
_refine_ls_number_parameters 398
_refine_ls_number_reflns 4587
_refine_ls_number_restraints 0
_refine_ls_restrained_S_all 1.010
_refine_ls_R_factor_all 0.0653
_refine_ls_R_factor_gt 0.0458
_refine_ls_shift/su_max 0.000
_refine_ls_shift/su_mean 0.000
_refine_ls_structure_factor_coef Fsqd
_refine_ls_weighting_details 'calc w=1/[\s^2^(Fo^2^)+(0.0100P)^2^+1.5000P] where P=(Fo^2^+2Fc^2^)/3'
_refine_ls_weighting_scheme calc
_refine_ls_wR_factor_gt 0.0874
_refine_ls_wR_factor_ref 0.0967
_reflns_number_gt 3453
_reflns_number_total 4587
_reflns_threshold_expression >2sigma(I)
_cod_data_source_file ic048698vrom20040915_012327.cif
_cod_data_source_block wlod1
_cod_depositor_comments
;
The following automatic conversions were performed:

data name '_atom_site_symetry_multiplicity' was replaced with
'_atom_site_symmetry_multiplicity' as specified in the replacement
file 'data/replacement-values/replacement_tags.lst'.

Automatic conversion script
Id: cif_correct_tags 9268 2022-04-12 08:56:07Z antanas 
;
_cod_database_code 4308741

loop_
_symmetry_equiv_pos_as_xyz
'x, y, z'
'-x, -y, -z'

loop_
_atom_site_label
_atom_site_type_symbol
_atom_site_fract_x
_atom_site_fract_y
_atom_site_fract_z
_atom_site_U_iso_or_equiv
_atom_site_adp_type
_atom_site_occupancy
_atom_site_symmetry_multiplicity
_atom_site_calc_flag
_atom_site_refinement_flags
_atom_site_disorder_assembly
_atom_site_disorder_group
Co1 Co 0.09141(4) 0.13158(4) -0.05008(3) 0.03365(13) Uani 1 1 d . A .
C11 C 0.2568(4) 0.1958(3) -0.0703(3) 0.0517(9) Uani 1 1 d . . .
H11A H 0.2212 0.2897 -0.0824 0.062 Uiso 0.599(11) 1 d PR A 1
H11B H 0.2851 0.1738 -0.0014 0.062 Uiso 0.599(11) 1 d PR A 1
H11C H 0.2673 0.2446 -0.1388 0.062 Uiso 0.401(11) 1 d PR A 2
H11D H 0.2260 0.2565 -0.0129 0.062 Uiso 0.401(11) 1 d PR A 2
C12A C 0.3829(7) 0.1502(8) -0.1556(7) 0.074(3) Uani 0.599(11) 1 d P A 1
H12A H 0.4511 0.1888 -0.1552 0.089 Uiso 0.599(11) 1 calc PR A 1
H12B H 0.3594 0.1735 -0.2256 0.089 Uiso 0.599(11) 1 calc PR A 1
H12C H 0.4229 0.0576 -0.1435 0.089 Uiso 0.599(11) 1 calc PR A 1
C12B C 0.3890(13) 0.1092(10) -0.0494(15) 0.094(6) Uani 0.401(11) 1 d P A 2
H12D H 0.4536 0.1563 -0.0611 0.113 Uiso 0.401(11) 1 calc PR A 2
H12E H 0.4296 0.0424 -0.0985 0.113 Uiso 0.401(11) 1 calc PR A 2
H12F H 0.3728 0.0706 0.0253 0.113 Uiso 0.401(11) 1 calc PR A 2
N1A N 0.1701(2) 0.0502(2) -0.18415(18) 0.0340(6) Uani 1 1 d . . .
C2A C 0.1550(3) 0.1082(3) -0.2873(2) 0.0367(7) Uani 1 1 d . A .
C3A C 0.2427(3) 0.0191(3) -0.3699(2) 0.0408(7) Uani 1 1 d . . .
C4A C 0.2654(4) 0.0325(3) -0.4838(3) 0.0512(9) Uani 1 1 d . A .
H4A H 0.2174 0.1086 -0.5209 0.061 Uiso 1 1 calc R . .
C5A C 0.3620(4) -0.0714(4) -0.5395(3) 0.0597(10) Uani 1 1 d . . .
H5A H 0.3808 -0.0649 -0.6158 0.072 Uiso 1 1 calc R A .
C6A C 0.4322(4) -0.1864(4) -0.4834(3) 0.0613(10) Uani 1 1 d . A .
H6A H 0.4964 -0.2550 -0.5232 0.074 Uiso 1 1 calc R . .
C7A C 0.4085(4) -0.2004(3) -0.3710(3) 0.0495(8) Uani 1 1 d . . .
H7A H 0.4547 -0.2775 -0.3340 0.059 Uiso 1 1 calc R A .
C8A C 0.3131(3) -0.0952(3) -0.3142(2) 0.0389(7) Uani 1 1 d . A .
C9A C 0.2654(3) -0.0735(3) -0.1986(2) 0.0347(7) Uani 1 1 d . A .
N1AB N 0.3146(3) -0.1635(2) -0.12205(19) 0.0362(6) Uani 1 1 d . . .
N1B N 0.1760(3) -0.0296(2) 0.02845(19) 0.0350(6) Uani 1 1 d . . .
C2B C 0.2720(3) -0.1409(3) -0.0166(2) 0.0346(7) Uani 1 1 d . A .
C3B C 0.3289(3) -0.2353(3) 0.0676(2) 0.0363(7) Uani 1 1 d . . .
C4B C 0.4319(3) -0.3577(3) 0.0634(3) 0.0441(8) Uani 1 1 d . A .
H4B H 0.4765 -0.3953 -0.0026 0.053 Uiso 1 1 calc R . .
C5B C 0.4656(4) -0.4212(3) 0.1605(3) 0.0508(9) Uani 1 1 d . . .
H5B H 0.5344 -0.5032 0.1599 0.061 Uiso 1 1 calc R A .
C6B C 0.3986(4) -0.3653(3) 0.2600(3) 0.0514(9) Uani 1 1 d . A .
H6B H 0.4226 -0.4112 0.3244 0.062 Uiso 1 1 calc R . .
C7B C 0.2976(3) -0.2430(3) 0.2640(3) 0.0456(8) Uani 1 1 d . . .
H7B H 0.2539 -0.2050 0.3298 0.055 Uiso 1 1 calc R A .
C8B C 0.2635(3) -0.1787(3) 0.1660(2) 0.0364(7) Uani 1 1 d . A .
C9B C 0.1703(3) -0.0508(3) 0.1393(2) 0.0355(7) Uani 1 1 d . A .
N1BC N 0.0963(3) 0.0319(2) 0.21534(19) 0.0395(6) Uani 1 1 d . . .
N1C N -0.0015(2) 0.2087(2) 0.08617(19) 0.0356(6) Uani 1 1 d . . .
C2C C 0.0165(3) 0.1513(3) 0.1892(2) 0.0365(7) Uani 1 1 d . A .
C3C C -0.0634(3) 0.2428(3) 0.2703(2) 0.0383(7) Uani 1 1 d . . .
C4C C -0.0804(4) 0.2313(3) 0.3837(2) 0.0471(8) Uani 1 1 d . A .
H4C H -0.0366 0.1538 0.4216 0.057 Uiso 1 1 calc R . .
C5C C -0.1651(4) 0.3406(4) 0.4371(3) 0.0562(9) Uani 1 1 d . . .
H5C H -0.1778 0.3366 0.5126 0.067 Uiso 1 1 calc R A .
C6C C -0.2321(4) 0.4562(4) 0.3816(3) 0.0577(10) Uani 1 1 d . A .
H6C H -0.2885 0.5276 0.4206 0.069 Uiso 1 1 calc R . .
C7C C -0.2168(4) 0.4675(3) 0.2691(3) 0.0490(8) Uani 1 1 d . . .
H7C H -0.2619 0.5448 0.2317 0.059 Uiso 1 1 calc R A .
C8C C -0.1310(3) 0.3579(3) 0.2148(2) 0.0388(7) Uani 1 1 d . A .
C9C C -0.0894(3) 0.3336(3) 0.0993(2) 0.0364(7) Uani 1 1 d . A .
N1CD N -0.1362(3) 0.4252(2) 0.0229(2) 0.0397(6) Uani 1 1 d . . .
N1D N -0.0085(3) 0.2877(2) -0.12589(19) 0.0350(6) Uani 1 1 d . . .
C2D C -0.0982(3) 0.4012(3) -0.0816(2) 0.0362(7) Uani 1 1 d . A .
C3D C -0.1515(3) 0.4984(3) -0.1661(2) 0.0379(7) Uani 1 1 d . . .
C4D C -0.2454(3) 0.6247(3) -0.1637(3) 0.0468(8) Uani 1 1 d . A .
H4D H -0.2860 0.6641 -0.0985 0.056 Uiso 1 1 calc R . .
C5D C -0.2770(4) 0.6902(3) -0.2612(3) 0.0551(9) Uani 1 1 d . . .
H5D H -0.3401 0.7749 -0.2618 0.066 Uiso 1 1 calc R A .
C6D C -0.2151(4) 0.6307(3) -0.3592(3) 0.0543(9) Uani 1 1 d . A .
H6D H -0.2376 0.6771 -0.4239 0.065 Uiso 1 1 calc R . .
C7D C -0.1220(4) 0.5057(3) -0.3624(3) 0.0464(8) Uani 1 1 d . . .
H7D H -0.0816 0.4665 -0.4277 0.056 Uiso 1 1 calc R A .
C8D C -0.0904(3) 0.4397(3) -0.2638(2) 0.0373(7) Uani 1 1 d . A .
C9D C -0.0011(3) 0.3097(3) -0.2370(2) 0.0360(7) Uani 1 1 d . A .
N1DA N 0.0759(3) 0.2282(2) -0.31343(19) 0.0411(6) Uani 1 1 d . . .

loop_
_atom_site_aniso_label
_atom_site_aniso_U_11
_atom_site_aniso_U_22
_atom_site_aniso_U_33
_atom_site_aniso_U_23
_atom_site_aniso_U_13
_atom_site_aniso_U_12
Co1 0.0354(2) 0.0355(2) 0.0298(2) -0.00673(16) -0.00660(16) -0.01101(17)
C11 0.044(2) 0.053(2) 0.062(2) -0.0124(17) -0.0091(17) -0.0216(17)
C12A 0.062(5) 0.090(6) 0.083(6) -0.029(5) 0.007(4) -0.049(4)
C12B 0.091(9) 0.056(7) 0.157(17) 0.012(7) -0.052(9) -0.042(7)
N1A 0.0358(14) 0.0354(13) 0.0317(13) -0.0053(10) -0.0075(11) -0.0126(11)
C2A 0.0390(17) 0.0417(18) 0.0312(16) -0.0052(13) -0.0056(13) -0.0172(14)
C3A 0.0438(19) 0.0463(19) 0.0336(16) -0.0114(14) -0.0033(14) -0.0178(15)
C4A 0.065(2) 0.051(2) 0.0350(17) -0.0077(15) -0.0074(16) -0.0185(17)
C5A 0.076(3) 0.067(2) 0.0328(18) -0.0184(17) -0.0018(18) -0.023(2)
C6A 0.065(3) 0.064(2) 0.048(2) -0.0292(19) -0.0013(19) -0.013(2)
C7A 0.051(2) 0.050(2) 0.0442(19) -0.0165(16) -0.0092(16) -0.0099(16)
C8A 0.0379(17) 0.0460(18) 0.0370(17) -0.0132(14) -0.0074(14) -0.0153(14)
C9A 0.0359(17) 0.0368(16) 0.0338(16) -0.0079(13) -0.0066(13) -0.0144(14)
N1AB 0.0389(14) 0.0355(14) 0.0343(13) -0.0074(11) -0.0082(11) -0.0113(11)
N1B 0.0344(14) 0.0398(14) 0.0314(13) -0.0082(11) -0.0034(11) -0.0146(11)
C2B 0.0354(17) 0.0378(16) 0.0343(16) -0.0066(13) -0.0077(13) -0.0156(13)
C3B 0.0376(17) 0.0368(17) 0.0378(16) -0.0026(13) -0.0091(13) -0.0168(14)
C4B 0.050(2) 0.0363(17) 0.0450(18) -0.0063(14) -0.0118(16) -0.0123(15)
C5B 0.053(2) 0.0372(18) 0.057(2) -0.0004(16) -0.0172(17) -0.0084(16)
C6B 0.055(2) 0.054(2) 0.045(2) 0.0058(16) -0.0216(17) -0.0164(17)
C7B 0.048(2) 0.050(2) 0.0373(17) -0.0012(15) -0.0109(15) -0.0160(16)
C8B 0.0346(17) 0.0384(17) 0.0383(17) -0.0037(13) -0.0083(13) -0.0151(13)
C9B 0.0350(17) 0.0398(17) 0.0332(16) -0.0051(13) -0.0050(13) -0.0162(14)
N1BC 0.0390(15) 0.0433(15) 0.0335(14) -0.0065(11) -0.0062(11) -0.0115(12)
N1C 0.0336(14) 0.0394(14) 0.0338(13) -0.0054(11) -0.0074(11) -0.0121(11)
C2C 0.0331(16) 0.0457(18) 0.0313(16) -0.0033(13) -0.0071(13) -0.0148(14)
C3C 0.0367(17) 0.0436(18) 0.0362(17) -0.0091(14) -0.0065(14) -0.0146(14)
C4C 0.054(2) 0.055(2) 0.0336(17) -0.0087(15) -0.0071(15) -0.0201(17)
C5C 0.069(3) 0.068(2) 0.0343(18) -0.0151(17) -0.0047(17) -0.027(2)
C6C 0.065(2) 0.057(2) 0.049(2) -0.0237(18) -0.0041(18) -0.0168(19)
C7C 0.053(2) 0.0456(19) 0.0452(19) -0.0125(15) -0.0094(16) -0.0109(16)
C8C 0.0358(17) 0.0468(18) 0.0360(17) -0.0116(14) -0.0050(14) -0.0154(14)
C9C 0.0332(17) 0.0428(18) 0.0334(16) -0.0084(13) -0.0070(13) -0.0117(14)
N1CD 0.0401(15) 0.0421(15) 0.0356(14) -0.0075(12) -0.0088(12) -0.0107(12)
N1D 0.0339(14) 0.0390(14) 0.0333(13) -0.0086(11) -0.0054(11) -0.0133(11)
C2D 0.0347(17) 0.0397(17) 0.0347(16) -0.0059(13) -0.0058(13) -0.0142(14)
C3D 0.0379(17) 0.0386(17) 0.0387(17) -0.0026(13) -0.0081(14) -0.0161(14)
C4D 0.047(2) 0.0419(19) 0.050(2) -0.0069(15) -0.0119(16) -0.0129(16)
C5D 0.056(2) 0.0396(19) 0.064(2) 0.0013(17) -0.0208(19) -0.0079(16)
C6D 0.063(2) 0.051(2) 0.049(2) 0.0057(17) -0.0234(18) -0.0162(18)
C7D 0.051(2) 0.0471(19) 0.0402(18) 0.0004(15) -0.0112(15) -0.0183(16)
C8D 0.0361(17) 0.0367(17) 0.0382(17) -0.0025(13) -0.0083(13) -0.0126(13)
C9D 0.0341(17) 0.0403(17) 0.0346(16) -0.0070(13) -0.0052(13) -0.0143(13)
N1DA 0.0484(16) 0.0398(15) 0.0333(14) -0.0060(11) -0.0080(12) -0.0133(12)

loop_
_atom_type_symbol
_atom_type_description
_atom_type_scat_dispersion_real
_atom_type_scat_dispersion_imag
_atom_type_scat_source
C C 0.0033 0.0016 'International Tables Vol C Tables 4.2.6.8 and 6.1.1.4'
H H 0.0000 0.0000 'International Tables Vol C Tables 4.2.6.8 and 6.1.1.4'
N N 0.0061 0.0033 'International Tables Vol C Tables 4.2.6.8 and 6.1.1.4'
Co Co 0.3494 0.9721 'International Tables Vol C Tables 4.2.6.8 and 6.1.1.4'

loop_
_geom_angle_atom_site_label_1
_geom_angle_atom_site_label_2
_geom_angle_atom_site_label_3
_geom_angle
_geom_angle_site_symmetry_1
_geom_angle_site_symmetry_3
_geom_angle_publ_flag
N1D Co1 N1B 174.61(11) . . ?
N1D Co1 N1A 90.17(10) . . ?
N1B Co1 N1A 89.80(10) . . ?
N1D Co1 N1C 89.51(10) . . ?
N1B Co1 N1C 90.05(10) . . ?
N1A Co1 N1C 175.05(11) . . ?
N1D Co1 C11 91.72(13) . . ?
N1B Co1 C11 93.65(13) . . ?
N1A Co1 C11 94.61(12) . . ?
N1C Co1 C11 90.33(12) . . ?
C12B C11 C12A 56.8(6) . . ?
C12B C11 Co1 120.8(5) . . ?
C12A C11 Co1 119.0(3) . . ?
C12A C11 H11A 107.8 . . ?
Co1 C11 H11A 107.5 . . ?
C12A C11 H11B 107.2 . . ?
Co1 C11 H11B 107.8 . . ?
H11A C11 H11B 107.0 . . ?
C12B C11 H11C 113.4 . . ?
Co1 C11 H11C 107.2 . . ?
Co1 C11 H11D 106.2 . . ?
H11C C11 H11D 107.3 . . ?
C11 C12A H12A 109.5 . . ?
C11 C12A H12B 109.5 . . ?
H12A C12A H12B 109.5 . . ?
C11 C12A H12C 109.5 . . ?
H12A C12A H12C 109.5 . . ?
H12B C12A H12C 109.5 . . ?
C11 C12B H12D 109.5 . . ?
C11 C12B H12E 109.5 . . ?
H12D C12B H12E 109.5 . . ?
C11 C12B H12F 109.5 . . ?
H12D C12B H12F 109.5 . . ?
H12E C12B H12F 109.5 . . ?
C2A N1A C9A 106.4(2) . . ?
C2A N1A Co1 126.6(2) . . ?
C9A N1A Co1 126.69(19) . . ?
N1DA C2A N1A 127.5(3) . . ?
N1DA C2A C3A 122.0(3) . . ?
N1A C2A C3A 110.4(3) . . ?
C8A C3A C4A 121.4(3) . . ?
C8A C3A C2A 106.5(2) . . ?
C4A C3A C2A 132.1(3) . . ?
C5A C4A C3A 117.3(3) . . ?
C5A C4A H4A 121.3 . . ?
C3A C4A H4A 121.3 . . ?
C4A C5A C6A 121.2(3) . . ?
C4A C5A H5A 119.4 . . ?
C6A C5A H5A 119.4 . . ?
C7A C6A C5A 121.6(3) . . ?
C7A C6A H6A 119.2 . . ?
C5A C6A H6A 119.2 . . ?
C6A C7A C8A 117.7(3) . . ?
C6A C7A H7A 121.2 . . ?
C8A C7A H7A 121.2 . . ?
C3A C8A C7A 120.9(3) . . ?
C3A C8A C9A 106.1(3) . . ?
C7A C8A C9A 133.0(3) . . ?
N1AB C9A N1A 127.6(3) . . ?
N1AB C9A C8A 121.8(3) . . ?
N1A C9A C8A 110.6(2) . . ?
C9A N1AB C2B 121.0(2) . . ?
C2B N1B C9B 106.2(2) . . ?
C2B N1B Co1 126.65(19) . . ?
C9B N1B Co1 126.43(19) . . ?
N1AB C2B N1B 127.5(3) . . ?
N1AB C2B C3B 122.0(3) . . ?
N1B C2B C3B 110.4(2) . . ?
C4B C3B C8B 121.1(3) . . ?
C4B C3B C2B 132.4(3) . . ?
C8B C3B C2B 106.4(3) . . ?
C5B C4B C3B 117.5(3) . . ?
C5B C4B H4B 121.2 . . ?
C3B C4B H4B 121.2 . . ?
C4B C5B C6B 121.6(3) . . ?
C4B C5B H5B 119.2 . . ?
C6B C5B H5B 119.2 . . ?
C7B C6B C5B 121.0(3) . . ?
C7B C6B H6B 119.5 . . ?
C5B C6B H6B 119.5 . . ?
C6B C7B C8B 117.6(3) . . ?
C6B C7B H7B 121.2 . . ?
C8B C7B H7B 121.2 . . ?
C3B C8B C7B 121.3(3) . . ?
C3B C8B C9B 106.3(3) . . ?
C7B C8B C9B 132.3(3) . . ?
N1BC C9B N1B 127.8(3) . . ?
N1BC C9B C8B 121.5(3) . . ?
N1B C9B C8B 110.7(2) . . ?
C2C N1BC C9B 121.2(3) . . ?
C9C N1C C2C 106.6(2) . . ?
C9C N1C Co1 126.82(19) . . ?
C2C N1C Co1 126.5(2) . . ?
N1BC C2C N1C 127.7(3) . . ?
N1BC C2C C3C 122.0(3) . . ?
N1C C2C C3C 110.3(3) . . ?
C8C C3C C4C 121.3(3) . . ?
C8C C3C C2C 106.8(3) . . ?
C4C C3C C2C 131.9(3) . . ?
C5C C4C C3C 116.8(3) . . ?
C5C C4C H4C 121.6 . . ?
C3C C4C H4C 121.6 . . ?
C4C C5C C6C 122.0(3) . . ?
C4C C5C H5C 119.0 . . ?
C6C C5C H5C 119.0 . . ?
C7C C6C C5C 121.4(3) . . ?
C7C C6C H6C 119.3 . . ?
C5C C6C H6C 119.3 . . ?
C6C C7C C8C 116.9(3) . . ?
C6C C7C H7C 121.6 . . ?
C8C C7C H7C 121.6 . . ?
C3C C8C C7C 121.7(3) . . ?
C3C C8C C9C 105.9(3) . . ?
C7C C8C C9C 132.4(3) . . ?
N1CD C9C N1C 128.0(3) . . ?
N1CD C9C C8C 121.5(3) . . ?
N1C C9C C8C 110.5(3) . . ?
C2D N1CD C9C 120.7(3) . . ?
C2D N1D C9D 106.4(2) . . ?
C2D N1D Co1 127.09(19) . . ?
C9D N1D Co1 126.49(19) . . ?
N1CD C2D N1D 127.6(3) . . ?
N1CD C2D C3D 121.8(3) . . ?
N1D C2D C3D 110.6(2) . . ?
C4D C3D C8D 121.0(3) . . ?
C4D C3D C2D 133.1(3) . . ?
C8D C3D C2D 105.9(3) . . ?
C5D C4D C3D 117.9(3) . . ?
C5D C4D H4D 121.1 . . ?
C3D C4D H4D 121.1 . . ?
C4D C5D C6D 120.8(3) . . ?
C4D C5D H5D 119.6 . . ?
C6D C5D H5D 119.6 . . ?
C7D C6D C5D 121.7(3) . . ?
C7D C6D H6D 119.1 . . ?
C5D C6D H6D 119.1 . . ?
C6D C7D C8D 117.4(3) . . ?
C6D C7D H7D 121.3 . . ?
C8D C7D H7D 121.3 . . ?
C3D C8D C7D 121.2(3) . . ?
C3D C8D C9D 106.7(3) . . ?
C7D C8D C9D 132.1(3) . . ?
N1DA C9D N1D 127.7(3) . . ?
N1DA C9D C8D 121.9(3) . . ?
N1D C9D C8D 110.4(2) . . ?
C2A N1DA C9D 121.3(3) . . ?

loop_
_geom_bond_atom_site_label_1
_geom_bond_atom_site_label_2
_geom_bond_distance
_geom_bond_site_symmetry_2
_geom_bond_publ_flag
Co1 N1D 1.911(2) . ?
Co1 N1B 1.913(2) . ?
Co1 N1A 1.914(2) . ?
Co1 N1C 1.919(2) . ?
Co1 C11 2.031(3) . ?
C11 C12B 1.428(12) . ?
C11 C12A 1.428(7) . ?
C11 H11A 0.9699 . ?
C11 H11B 0.9699 . ?
C11 H11C 0.9342 . ?
C11 H11D 0.9978 . ?
C12A H11C 1.2658 . ?
C12A H12A 0.9600 . ?
C12A H12B 0.9600 . ?
C12A H12C 0.9600 . ?
C12B H11B 1.1260 . ?
C12B H12D 0.9600 . ?
C12B H12E 0.9600 . ?
C12B H12F 0.9600 . ?
N1A C2A 1.377(4) . ?
N1A C9A 1.378(4) . ?
C2A N1DA 1.325(4) . ?
C2A C3A 1.450(4) . ?
C3A C8A 1.390(4) . ?
C3A C4A 1.392(4) . ?
C4A C5A 1.377(5) . ?
C4A H4A 0.9300 . ?
C5A C6A 1.396(5) . ?
C5A H5A 0.9300 . ?
C6A C7A 1.372(4) . ?
C6A H6A 0.9300 . ?
C7A C8A 1.391(4) . ?
C7A H7A 0.9300 . ?
C8A C9A 1.452(4) . ?
C9A N1AB 1.327(3) . ?
N1AB C2B 1.332(3) . ?
N1B C2B 1.376(4) . ?
N1B C9B 1.379(3) . ?
C2B C3B 1.447(4) . ?
C3B C4B 1.388(4) . ?
C3B C8B 1.390(4) . ?
C4B C5B 1.378(4) . ?
C4B H4B 0.9300 . ?
C5B C6B 1.399(5) . ?
C5B H5B 0.9300 . ?
C6B C7B 1.380(4) . ?
C6B H6B 0.9300 . ?
C7B C8B 1.392(4) . ?
C7B H7B 0.9300 . ?
C8B C9B 1.441(4) . ?
C9B N1BC 1.330(4) . ?
N1BC C2C 1.322(4) . ?
N1C C9C 1.365(4) . ?
N1C C2C 1.381(3) . ?
C2C C3C 1.444(4) . ?
C3C C8C 1.384(4) . ?
C3C C4C 1.395(4) . ?
C4C C5C 1.379(4) . ?
C4C H4C 0.9300 . ?
C5C C6C 1.386(5) . ?
C5C H5C 0.9300 . ?
C6C C7C 1.385(4) . ?
C6C H6C 0.9300 . ?
C7C C8C 1.390(4) . ?
C7C H7C 0.9300 . ?
C8C C9C 1.461(4) . ?
C9C N1CD 1.327(4) . ?
N1CD C2D 1.327(3) . ?
N1D C2D 1.374(4) . ?
N1D C9D 1.378(4) . ?
C2D C3D 1.451(4) . ?
C3D C4D 1.386(4) . ?
C3D C8D 1.392(4) . ?
C4D C5D 1.381(4) . ?
C4D H4D 0.9300 . ?
C5D C6D 1.399(5) . ?
C5D H5D 0.9300 . ?
C6D C7D 1.373(4) . ?
C6D H6D 0.9300 . ?
C7D C8D 1.394(4) . ?
C7D H7D 0.9300 . ?
C8D C9D 1.443(4) . ?
C9D N1DA 1.329(4) . ?

loop_
_geom_torsion_atom_site_label_1
_geom_torsion_atom_site_label_2
_geom_torsion_atom_site_label_3
_geom_torsion_atom_site_label_4
_geom_torsion
_geom_torsion_site_symmetry_1
_geom_torsion_site_symmetry_2
_geom_torsion_site_symmetry_3
_geom_torsion_site_symmetry_4
_geom_torsion_publ_flag
N1D Co1 C11 C12B -167.0(9) . . . . ?
N1B Co1 C11 C12B 13.4(9) . . . . ?
N1A Co1 C11 C12B -76.7(9) . . . . ?
N1C Co1 C11 C12B 103.5(9) . . . . ?
N1D Co1 C11 C12A -100.5(5) . . . . ?
N1B Co1 C11 C12A 79.9(5) . . . . ?
N1A Co1 C11 C12A -10.2(5) . . . . ?
N1C Co1 C11 C12A 170.0(5) . . . . ?
N1D Co1 N1A C2A 5.4(2) . . . . ?
N1B Co1 N1A C2A 180.0(2) . . . . ?
C11 Co1 N1A C2A -86.4(3) . . . . ?
N1D Co1 N1A C9A 177.6(2) . . . . ?
N1B Co1 N1A C9A -7.8(2) . . . . ?
C11 Co1 N1A C9A 85.8(3) . . . . ?
C9A N1A C2A N1DA -178.6(3) . . . . ?
Co1 N1A C2A N1DA -5.1(4) . . . . ?
C9A N1A C2A C3A 0.2(3) . . . . ?
Co1 N1A C2A C3A 173.7(2) . . . . ?
N1DA C2A C3A C8A 178.4(3) . . . . ?
N1A C2A C3A C8A -0.5(3) . . . . ?
N1DA C2A C3A C4A 0.0(5) . . . . ?
N1A C2A C3A C4A -178.9(3) . . . . ?
C8A C3A C4A C5A -0.9(5) . . . . ?
C2A C3A C4A C5A 177.3(3) . . . . ?
C3A C4A C5A C6A 1.1(6) . . . . ?
C4A C5A C6A C7A -0.3(6) . . . . ?
C5A C6A C7A C8A -0.8(5) . . . . ?
C4A C3A C8A C7A -0.2(5) . . . . ?
C2A C3A C8A C7A -178.8(3) . . . . ?
C4A C3A C8A C9A 179.2(3) . . . . ?
C2A C3A C8A C9A 0.6(3) . . . . ?
C6A C7A C8A C3A 1.0(5) . . . . ?
C6A C7A C8A C9A -178.2(3) . . . . ?
C2A N1A C9A N1AB 178.3(3) . . . . ?
Co1 N1A C9A N1AB 4.8(4) . . . . ?
C2A N1A C9A C8A 0.1(3) . . . . ?
Co1 N1A C9A C8A -173.35(19) . . . . ?
C3A C8A C9A N1AB -178.7(3) . . . . ?
C7A C8A C9A N1AB 0.5(5) . . . . ?
C3A C8A C9A N1A -0.5(3) . . . . ?
C7A C8A C9A N1A 178.8(3) . . . . ?
N1A C9A N1AB C2B 0.5(5) . . . . ?
C8A C9A N1AB C2B 178.5(3) . . . . ?
N1A Co1 N1B C2B 8.9(2) . . . . ?
N1C Co1 N1B C2B -176.0(2) . . . . ?
C11 Co1 N1B C2B -85.7(2) . . . . ?
N1A Co1 N1B C9B 178.0(2) . . . . ?
N1C Co1 N1B C9B -7.0(2) . . . . ?
C11 Co1 N1B C9B 83.3(2) . . . . ?
C9A N1AB C2B N1B 0.8(5) . . . . ?
C9A N1AB C2B C3B -177.1(3) . . . . ?
C9B N1B C2B N1AB -178.1(3) . . . . ?
Co1 N1B C2B N1AB -7.3(4) . . . . ?
C9B N1B C2B C3B 0.0(3) . . . . ?
N1AB C2B C3B C4B 1.7(5) . . . . ?
N1B C2B C3B C4B -176.5(3) . . . . ?
N1AB C2B C3B C8B 178.8(3) . . . . ?
N1B C2B C3B C8B 0.6(3) . . . . ?
C8B C3B C4B C5B 0.7(5) . . . . ?
C2B C3B C4B C5B 177.4(3) . . . . ?
C3B C4B C5B C6B 0.2(5) . . . . ?
C4B C5B C6B C7B -1.0(5) . . . . ?
C5B C6B C7B C8B 1.0(5) . . . . ?
C4B C3B C8B C7B -0.7(5) . . . . ?
C2B C3B C8B C7B -178.2(3) . . . . ?
C4B C3B C8B C9B 176.6(3) . . . . ?
C2B C3B C8B C9B -0.9(3) . . . . ?
C6B C7B C8B C3B -0.1(5) . . . . ?
C6B C7B C8B C9B -176.6(3) . . . . ?
C2B N1B C9B N1BC 176.9(3) . . . . ?
Co1 N1B C9B N1BC 6.1(4) . . . . ?
C2B N1B C9B C8B -0.6(3) . . . . ?
C3B C8B C9B N1BC -176.8(3) . . . . ?
C7B C8B C9B N1BC 0.1(5) . . . . ?
C3B C8B C9B N1B 0.9(3) . . . . ?
C7B C8B C9B N1B 177.8(3) . . . . ?
N1B C9B N1BC C2C -0.7(5) . . . . ?
C8B C9B N1BC C2C 176.6(3) . . . . ?
N1D Co1 N1C C9C -5.4(2) . . . . ?
N1B Co1 N1C C9C 180.0(2) . . . . ?
C11 Co1 N1C C9C 86.3(3) . . . . ?
N1D Co1 N1C C2C -179.9(2) . . . . ?
N1B Co1 N1C C2C 5.5(2) . . . . ?
C11 Co1 N1C C2C -88.2(3) . . . . ?
C9B N1BC C2C N1C -1.1(5) . . . . ?
C9B N1BC C2C C3C -179.4(3) . . . . ?
C9C N1C C2C N1BC -178.0(3) . . . . ?
Co1 N1C C2C N1BC -2.6(4) . . . . ?
C9C N1C C2C C3C 0.4(3) . . . . ?
Co1 N1C C2C C3C 175.8(2) . . . . ?
N1BC C2C C3C C8C 178.5(3) . . . . ?
N1C C2C C3C C8C -0.1(3) . . . . ?
N1BC C2C C3C C4C -2.1(5) . . . . ?
N1C C2C C3C C4C 179.3(3) . . . . ?
C8C C3C C4C C5C -1.2(5) . . . . ?
C2C C3C C4C C5C 179.5(3) . . . . ?
C3C C4C C5C C6C 0.8(5) . . . . ?
C4C C5C C6C C7C -0.1(6) . . . . ?
C5C C6C C7C C8C -0.2(5) . . . . ?
C4C C3C C8C C7C 1.0(5) . . . . ?
C2C C3C C8C C7C -179.6(3) . . . . ?
C4C C3C C8C C9C -179.7(3) . . . . ?
C2C C3C C8C C9C -0.3(3) . . . . ?
C6C C7C C8C C3C -0.2(5) . . . . ?
C6C C7C C8C C9C -179.3(3) . . . . ?
C2C N1C C9C N1CD -180.0(3) . . . . ?
Co1 N1C C9C N1CD 4.6(5) . . . . ?
C2C N1C C9C C8C -0.6(3) . . . . ?
C3C C8C C9C N1CD 180.0(3) . . . . ?
C7C C8C C9C N1CD -0.8(5) . . . . ?
C3C C8C C9C N1C 0.5(3) . . . . ?
C7C C8C C9C N1C 179.7(3) . . . . ?
N1C C9C N1CD C2D -0.1(5) . . . . ?
C8C C9C N1CD C2D -179.5(3) . . . . ?
N1A Co1 N1D C2D 179.0(2) . . . . ?
N1C Co1 N1D C2D 4.0(2) . . . . ?
C11 Co1 N1D C2D -86.3(3) . . . . ?
N1A Co1 N1D C9D -3.1(2) . . . . ?
N1C Co1 N1D C9D -178.2(2) . . . . ?
C11 Co1 N1D C9D 91.5(3) . . . . ?
C9C N1CD C2D N1D -1.6(5) . . . . ?
C9C N1CD C2D C3D 178.1(3) . . . . ?
C9D N1D C2D N1CD -179.6(3) . . . . ?
Co1 N1D C2D N1CD -1.4(4) . . . . ?
C9D N1D C2D C3D 0.7(3) . . . . ?
N1CD C2D C3D C4D -1.4(5) . . . . ?
N1D C2D C3D C4D 178.3(3) . . . . ?
N1CD C2D C3D C8D -179.8(3) . . . . ?
N1D C2D C3D C8D -0.1(3) . . . . ?
C8D C3D C4D C5D 0.3(5) . . . . ?
C2D C3D C4D C5D -177.9(3) . . . . ?
C3D C4D C5D C6D -0.4(5) . . . . ?
C4D C5D C6D C7D 0.4(6) . . . . ?
C5D C6D C7D C8D -0.4(5) . . . . ?
C4D C3D C8D C7D -0.3(5) . . . . ?
C2D C3D C8D C7D 178.3(3) . . . . ?
C4D C3D C8D C9D -179.2(3) . . . . ?
C2D C3D C8D C9D -0.5(3) . . . . ?
C6D C7D C8D C3D 0.3(5) . . . . ?
C6D C7D C8D C9D 178.8(3) . . . . ?
C2D N1D C9D N1DA 178.2(3) . . . . ?
Co1 N1D C9D N1DA 0.0(4) . . . . ?
C2D N1D C9D C8D -1.1(3) . . . . ?
C3D C8D C9D N1DA -178.3(3) . . . . ?
C7D C8D C9D N1DA 3.0(5) . . . . ?
C3D C8D C9D N1D 1.0(3) . . . . ?
C7D C8D C9D N1D -177.7(3) . . . . ?
N1A C2A N1DA C9D 0.4(5) . . . . ?
C3A C2A N1DA C9D -178.3(3) . . . . ?
N1D C9D N1DA C2A 2.3(5) . . . . ?
C8D C9D N1DA C2A -178.5(3) . . . . ?
